data_7106589
loop_
_publ_author_name
'Lin, Mei-Jin'
'Jouaiti, Abdelaziz'
'Grosshans, Philippe'
'Kyritsakas, Nathalie'
'Hosseini, Mir Wais'

_publ_section_title
;
 Molecular tectonics: design of enantiomerically pure helical tubular
 crystals with controlled channel size and orientation
;
_journal_coden_ASTM CHCOFS
_journal_issue 27
_journal_name_full
;
 Chemical Communications (Cambridge, United Kingdom)
;
_journal_page_first 7635
_journal_page_last 7637
_journal_paper_doi 10.1039/c1cc12110c
_journal_volume 47
_journal_year 2011
_chemical_absolute_configuration rm
_chemical_formula_moiety 'C44 H30 F6 N6 O12 Si Zn, 2(C2 H6 O), 2(C H2 Cl)'
_chemical_formula_sum 'C50 H46 Cl2 F6 N6 O14 Si Zn'
_chemical_formula_weight 1233.29
_space_group_IT_number 5
_symmetry_cell_setting monoclinic
_symmetry_space_group_name_Hall 'C 2y'
_symmetry_space_group_name_H-M 'C 1 2 1'
_atom_sites_solution_hydrogens geom
_atom_sites_solution_primary direct
_atom_sites_solution_secondary difmap
_audit_creation_method SHELXL-97
_cell_angle_alpha 90.00
_cell_angle_beta 100.1650(10)
_cell_angle_gamma 90.00
_cell_formula_units_Z 2
_cell_length_a 23.2828(4)
_cell_length_b 7.59880(10)
_cell_length_c 16.6091(3)
_cell_measurement_reflns_used 8367
_cell_measurement_temperature 173(2)
_cell_measurement_theta_max 30.03
_cell_measurement_theta_min 2.34
_cell_volume 2892.38(8)
_computing_cell_refinement 'Bruker SMART'
_computing_data_collection 'Bruker SMART'
_computing_data_reduction 'Bruker SAINT'
_computing_molecular_graphics 'Bruker SHELXTL'
_computing_publication_material 'Bruker SHELXTL'
_computing_structure_refinement 'SHELXL-97 (Sheldrick, 1997)'
_computing_structure_solution 'SHELXS-97 (Sheldrick, 1990)'
_diffrn_ambient_temperature 173(2)
_diffrn_measured_fraction_theta_full 0.977
_diffrn_measured_fraction_theta_max 0.977
_diffrn_measurement_device_type 'CCD area detector'
_diffrn_measurement_method 'phi and omega scans'
_diffrn_radiation_monochromator graphite
_diffrn_radiation_source 'fine-focus sealed tube'
_diffrn_radiation_type MoK\a
_diffrn_radiation_wavelength 0.71073
_diffrn_reflns_av_R_equivalents 0.0205
_diffrn_reflns_av_sigmaI/netI 0.0489
_diffrn_reflns_limit_h_max 32
_diffrn_reflns_limit_h_min -32
_diffrn_reflns_limit_k_max 9
_diffrn_reflns_limit_k_min -10
_diffrn_reflns_limit_l_max 23
_diffrn_reflns_limit_l_min -23
_diffrn_reflns_number 15335
_diffrn_reflns_theta_full 30.21
_diffrn_reflns_theta_max 30.21
_diffrn_reflns_theta_min 1.78
_exptl_absorpt_coefficient_mu 0.623
_exptl_absorpt_correction_T_max 0.9518
_exptl_absorpt_correction_T_min 0.9403
_exptl_absorpt_correction_type multi-scan
_exptl_absorpt_process_details sadabs
_exptl_crystal_colour colorless
_exptl_crystal_density_diffrn 1.416
_exptl_crystal_density_meas ?
_exptl_crystal_density_method 'not measured'
_exptl_crystal_description prism
_exptl_crystal_F_000 1264
_exptl_crystal_size_max 0.10
_exptl_crystal_size_mid 0.08
_exptl_crystal_size_min 0.08
_refine_diff_density_max 0.704
_refine_diff_density_min -0.600
_refine_diff_density_rms 0.076
_refine_ls_abs_structure_details 'Flack H D (1983), Acta Cryst. A39, 876-881'
_refine_ls_abs_structure_Flack 0.032(9)
_refine_ls_extinction_method none
_refine_ls_goodness_of_fit_ref 1.023
_refine_ls_hydrogen_treatment constr
_refine_ls_matrix_type full
_refine_ls_number_parameters 359
_refine_ls_number_reflns 6734
_refine_ls_number_restraints 2
_refine_ls_restrained_S_all 1.025
_refine_ls_R_factor_all 0.0473
_refine_ls_R_factor_gt 0.0411
_refine_ls_shift/su_max 0.000
_refine_ls_shift/su_mean 0.000
_refine_ls_structure_factor_coef Fsqd
_refine_ls_weighting_details 'calc w=1/[\s^2^(Fo^2^)+(0.0771P)^2^+0.0200P] where P=(Fo^2^+2Fc^2^)/3'
_refine_ls_weighting_scheme calc
_refine_ls_wR_factor_gt 0.1140
_refine_ls_wR_factor_ref 0.1176
_reflns_number_gt 5981
_reflns_number_total 6734
_reflns_threshold_expression >2sigma(I)
_cod_data_source_file c1cc12110c.txt
_cod_data_source_block e1899a
_cod_depositor_comments
;
The following automatic conversions were performed:

'_exptl_crystal_density_meas' value 'none' was changed to '?' - the
value is perceived as not measured.

Automatic conversion script
Id: cif_fix_values 3008 2015-01-20 13:52:24Z robertas 
;
_cod_original_sg_symbol_H-M C2
_cod_database_code 7106589

loop_
_symmetry_equiv_pos_as_xyz
'x, y, z'
'-x, y, -z'
'x+1/2, y+1/2, z'
'-x+1/2, y+1/2, -z'

loop_
_atom_site_label
_atom_site_type_symbol
_atom_site_fract_x
_atom_site_fract_y
_atom_site_fract_z
_atom_site_U_iso_or_equiv
_atom_site_adp_type
_atom_site_occupancy
_atom_site_symmetry_multiplicity
_atom_site_calc_flag
_atom_site_refinement_flags
_atom_site_disorder_assembly
_atom_site_disorder_group
Zn1 Zn 0.0000 0.21742(4) 0.5000 0.01583(10) Uani 1 2 d S . 1
Si1 Si 0.0000 0.71253(19) 0.5000 0.01664(17) Uani 1 2 d S . 1
F1 F 0.0000 0.4878(4) 0.5000 0.0285(6) Uani 1 2 d S A 1
F2 F 0.01378(8) 0.7101(3) 0.60096(8) 0.0396(4) Uani 1 1 d . B 1
F3 F 0.07121(6) 0.7130(4) 0.49714(12) 0.0433(4) Uani 1 1 d . C 1
F4 F 0.0000 -0.0608(4) 0.5000 0.0260(6) Uani 1 2 d S . 1
N1 N 0.08164(7) 0.2153(5) 0.58210(10) 0.0215(4) Uani 1 1 d . . 1
C1 C 0.12413(11) 0.1026(4) 0.57158(15) 0.0235(6) Uani 1 1 d . . 1
H1 H 0.1172 0.0243 0.5263 0.028 Uiso 1 1 calc R . 1
C2 C 0.17710(11) 0.0953(4) 0.62329(16) 0.0249(6) Uani 1 1 d . . 1
H2 H 0.2066 0.0167 0.6128 0.030 Uiso 1 1 calc R . 1
C3 C 0.18668(9) 0.2052(5) 0.69132(13) 0.0235(5) Uani 1 1 d . . 1
C4 C 0.14339(11) 0.3221(5) 0.70356(17) 0.0300(7) Uani 1 1 d . . 1
H4 H 0.1489 0.3985 0.7496 0.036 Uiso 1 1 calc R . 1
C5 C 0.09141(12) 0.3254(4) 0.64680(17) 0.0285(6) Uani 1 1 d . . 1
H5 H 0.0620 0.4077 0.6540 0.034 Uiso 1 1 calc R . 1
C6 C 0.24451(10) 0.1988(5) 0.74623(14) 0.0263(6) Uani 1 1 d . . 1
O1 O 0.28762(9) 0.1379(4) 0.72679(13) 0.0435(6) Uani 1 1 d . . 1
O2 O 0.24310(7) 0.2730(3) 0.81990(10) 0.0297(5) Uani 1 1 d . . 1
C7 C 0.29803(11) 0.2857(5) 0.87441(14) 0.0284(6) Uani 1 1 d . . 1
H7 H 0.3272 0.2067 0.8552 0.034 Uiso 1 1 calc R . 1
C8 C 0.32144(11) 0.4706(5) 0.88361(14) 0.0284(6) Uani 1 1 d . . 1
H8 H 0.2886 0.5572 0.8775 0.034 Uiso 1 1 calc R . 1
C9 C 0.35565(11) 0.4732(6) 0.97123(16) 0.0340(7) Uani 1 1 d . . 1
N2 N 0.33213(9) 0.3415(4) 1.01279(12) 0.0288(6) Uani 1 1 d . . 1
C10 C 0.29185(10) 0.2364(5) 0.96187(14) 0.0281(7) Uani 1 1 d . . 1
O3 O 0.35830(9) 0.5059(3) 0.82562(12) 0.0324(5) Uani 1 1 d . . 1
C11 C 0.35966(11) 0.6751(5) 0.79992(16) 0.0318(8) Uani 1 1 d . . 1
O4 O 0.33494(12) 0.7950(4) 0.82582(17) 0.0536(7) Uani 1 1 d . . 1
C12 C -0.10406(10) 0.1892(5) 0.73339(14) 0.0253(7) Uani 1 1 d . . 1
C13 C -0.06982(12) 0.0509(5) 0.71548(17) 0.0300(6) Uani 1 1 d . . 1
H13 H -0.0665 -0.0539 0.7471 0.036 Uiso 1 1 calc R . 1
C14 C -0.04066(13) 0.0690(5) 0.65071(17) 0.0296(6) Uani 1 1 d . . 1
H14 H -0.0173 -0.0261 0.6381 0.036 Uiso 1 1 calc R . 1
N3 N -0.04384(7) 0.2158(4) 0.60437(10) 0.0198(4) Uani 1 1 d . . 1
C15 C -0.07624(11) 0.3509(4) 0.62320(16) 0.0257(6) Uani 1 1 d . . 1
H15 H -0.0786 0.4555 0.5915 0.031 Uiso 1 1 calc R . 1
C16 C -0.10640(12) 0.3405(4) 0.68834(17) 0.0286(6) Uani 1 1 d . . 1
H16 H -0.1285 0.4381 0.7014 0.034 Uiso 1 1 calc R . 1
O5 O 0.39452(10) 0.5703(5) 0.99800(14) 0.0547(8) Uani 1 1 d . . 1
C17 C 0.34660(12) 0.3166(5) 1.09987(15) 0.0313(7) Uani 1 1 d . . 1
C18 C 0.40447(13) 0.2926(6) 1.13549(17) 0.0420(9) Uani 1 1 d . . 1
H18 H 0.4342 0.2938 1.1030 0.050 Uiso 1 1 calc R . 1
C19 C 0.41832(14) 0.2667(6) 1.21993(17) 0.0450(10) Uani 1 1 d . . 1
H19 H 0.4578 0.2504 1.2454 0.054 Uiso 1 1 calc R . 1
C20 C 0.37479(15) 0.2646(5) 1.26640(16) 0.0404(8) Uani 1 1 d . . 1
H20 H 0.3844 0.2476 1.3239 0.049 Uiso 1 1 calc R . 1
C21 C 0.31735(14) 0.2869(5) 1.22994(17) 0.0346(7) Uani 1 1 d . . 1
H21 H 0.2876 0.2825 1.2623 0.041 Uiso 1 1 calc R . 1
C22 C 0.30260(12) 0.3159(4) 1.14603(16) 0.0290(6) Uani 1 1 d . . 1
H22 H 0.2631 0.3347 1.1210 0.035 Uiso 1 1 calc R . 1
O6 O 0.26161(10) 0.1246(4) 0.98300(13) 0.0410(6) Uani 1 1 d . . 1
C23 C 0.27172(16) 0.5334(8) 0.5825(3) 0.0639(13) Uani 1 1 d . D 1
H23A H 0.2938 0.6413 0.5771 0.096 Uiso 1 1 calc R D 1
H23B H 0.2921 0.4326 0.5639 0.096 Uiso 1 1 calc R D 1
H23C H 0.2682 0.5166 0.6400 0.096 Uiso 1 1 calc R D 1
C24 C 0.21304(14) 0.5483(6) 0.5323(2) 0.0442(8) Uani 1 1 d . D 1
H24A H 0.2158 0.5603 0.4738 0.053 Uiso 1 1 calc R D 1
H24B H 0.1896 0.4425 0.5391 0.053 Uiso 1 1 calc R D 1
O7 O 0.18701(11) 0.7001(6) 0.55994(19) 0.0681(9) Uani 1 1 d . D 1
H7A H 0.1548 0.6729 0.5727 0.102 Uiso 1 1 calc R D 1
Cl1 Cl 0.45113(7) 1.1133(5) 0.91670(17) 0.1625(11) Uani 1 1 d D E 1
C25 C 0.4871(3) 0.9066(14) 0.9586(6) 0.1625(11) Uani 1 1 d D . 1
H25A H 0.4576 0.8114 0.9500 0.195 Uiso 1 1 calc R . 1
H25B H 0.5175 0.8766 0.9261 0.195 Uiso 1 1 calc R . 1

loop_
_atom_site_aniso_label
_atom_site_aniso_U_11
_atom_site_aniso_U_22
_atom_site_aniso_U_33
_atom_site_aniso_U_23
_atom_site_aniso_U_13
_atom_site_aniso_U_12
Zn1 0.02120(15) 0.01146(19) 0.01576(14) 0.000 0.00583(10) 0.000
Si1 0.0217(3) 0.0100(4) 0.0179(3) 0.000 0.0028(3) 0.000
F1 0.0456(13) 0.0116(15) 0.0300(11) 0.000 0.0115(10) 0.000
F2 0.0738(11) 0.0237(9) 0.0188(6) -0.0016(11) 0.0016(6) 0.0063(12)
F3 0.0244(6) 0.0305(10) 0.0770(11) -0.0089(14) 0.0142(7) 0.0000(11)
F4 0.0411(12) 0.0122(16) 0.0268(11) 0.000 0.0114(9) 0.000
N1 0.0251(8) 0.0191(10) 0.0204(7) -0.0019(13) 0.0044(6) 0.0009(13)
C1 0.0288(11) 0.0209(15) 0.0215(10) -0.0042(11) 0.0065(9) 0.0018(11)
C2 0.0258(11) 0.0241(16) 0.0257(11) -0.0010(12) 0.0073(9) 0.0063(11)
C3 0.0252(9) 0.0216(14) 0.0233(9) 0.0006(15) 0.0030(7) 0.0027(14)
C4 0.0283(12) 0.0314(18) 0.0281(12) -0.0077(13) -0.0007(9) 0.0020(12)
C5 0.0294(12) 0.0242(17) 0.0308(13) -0.0098(13) 0.0019(10) 0.0067(12)
C6 0.0260(10) 0.0265(17) 0.0258(9) 0.0025(14) 0.0031(8) 0.0046(13)
O1 0.0315(9) 0.0613(18) 0.0360(10) -0.0123(12) 0.0013(8) 0.0173(11)
O2 0.0222(7) 0.0451(14) 0.0218(7) -0.0015(9) 0.0039(6) 0.0025(9)
C7 0.0224(10) 0.0443(19) 0.0184(10) 0.0038(12) 0.0031(8) 0.0012(12)
C8 0.0247(10) 0.0423(19) 0.0195(10) 0.0071(14) 0.0077(8) -0.0055(14)
C9 0.0260(11) 0.050(2) 0.0254(11) 0.0059(16) 0.0038(9) -0.0056(15)
N2 0.0265(10) 0.0433(17) 0.0171(9) 0.0065(11) 0.0047(7) -0.0040(11)
C10 0.0256(9) 0.037(2) 0.0221(9) 0.0031(15) 0.0059(8) -0.0001(15)
O3 0.0339(9) 0.0388(15) 0.0285(9) 0.0127(10) 0.0162(7) 0.0039(10)
C11 0.0291(11) 0.041(3) 0.0272(11) 0.0053(14) 0.0108(9) 0.0000(13)
O4 0.0680(16) 0.0435(16) 0.0634(15) 0.0037(14) 0.0505(14) 0.0074(14)
C12 0.0260(9) 0.030(2) 0.0222(9) 0.0010(13) 0.0097(8) -0.0008(12)
C13 0.0406(14) 0.0259(17) 0.0273(12) 0.0089(13) 0.0163(11) 0.0066(13)
C14 0.0429(15) 0.0228(16) 0.0273(12) 0.0027(13) 0.0178(11) 0.0076(14)
N3 0.0223(7) 0.0190(10) 0.0192(7) 0.0028(14) 0.0063(6) 0.0016(13)
C15 0.0290(12) 0.0239(16) 0.0268(11) 0.0048(13) 0.0117(9) 0.0018(13)
C16 0.0326(13) 0.0244(17) 0.0332(13) 0.0003(13) 0.0177(11) 0.0081(13)
O5 0.0489(13) 0.077(2) 0.0344(11) 0.0126(14) -0.0020(10) -0.0336(15)
C17 0.0325(13) 0.042(2) 0.0195(11) 0.0074(13) 0.0046(9) -0.0025(13)
C18 0.0331(13) 0.065(3) 0.0270(12) 0.0064(16) 0.0021(10) -0.0034(15)
C19 0.0405(14) 0.062(3) 0.0279(12) 0.0088(16) -0.0055(10) -0.0026(17)
C20 0.0591(18) 0.039(2) 0.0211(11) 0.0050(14) 0.0024(11) -0.0001(16)
C21 0.0510(16) 0.0298(17) 0.0258(12) 0.0014(13) 0.0147(11) 0.0001(15)
C22 0.0357(13) 0.0279(17) 0.0235(11) 0.0048(12) 0.0061(10) -0.0005(12)
O6 0.0454(11) 0.0475(16) 0.0304(10) 0.0040(11) 0.0075(9) -0.0153(12)
C23 0.0463(19) 0.073(4) 0.070(3) 0.005(3) 0.0029(18) -0.001(2)
C24 0.0466(17) 0.037(2) 0.0516(19) -0.0052(18) 0.0155(15) 0.0003(17)
O7 0.0500(12) 0.067(2) 0.0846(18) -0.031(2) 0.0051(12) 0.0074(18)
Cl1 0.0641(8) 0.211(3) 0.201(2) 0.060(2) -0.0081(10) -0.0129(11)
C25 0.0641(8) 0.211(3) 0.201(2) 0.060(2) -0.0081(10) -0.0129(11)

loop_
_atom_type_symbol
_atom_type_description
_atom_type_scat_dispersion_real
_atom_type_scat_dispersion_imag
_atom_type_scat_source
C C 0.0033 0.0016 'International Tables Vol C Tables 4.2.6.8 and 6.1.1.4'
H H 0.0000 0.0000 'International Tables Vol C Tables 4.2.6.8 and 6.1.1.4'
N N 0.0061 0.0033 'International Tables Vol C Tables 4.2.6.8 and 6.1.1.4'
O O 0.0106 0.0060 'International Tables Vol C Tables 4.2.6.8 and 6.1.1.4'
F F 0.0171 0.0103 'International Tables Vol C Tables 4.2.6.8 and 6.1.1.4'
Si Si 0.0817 0.0704 'International Tables Vol C Tables 4.2.6.8 and 6.1.1.4'
Zn Zn 0.2839 1.4301 'International Tables Vol C Tables 4.2.6.8 and 6.1.1.4'
Cl Cl 0.1484 0.1585 'International Tables Vol C Tables 4.2.6.8 and 6.1.1.4'

loop_
_geom_angle_atom_site_label_1
_geom_angle_atom_site_label_2
_geom_angle_atom_site_label_3
_geom_angle
_geom_angle_site_symmetry_1
_geom_angle_site_symmetry_3
_geom_angle_publ_flag
F1 Zn1 F4 180.000(1) . . ?
F1 Zn1 N1 90.44(9) . . ?
F4 Zn1 N1 89.56(9) . . ?
F1 Zn1 N1 90.44(9) . 2_556 ?
F4 Zn1 N1 89.56(9) . 2_556 ?
N1 Zn1 N1 179.12(19) . 2_556 ?
F1 Zn1 N3 90.33(9) . 2_556 ?
F4 Zn1 N3 89.67(9) . 2_556 ?
N1 Zn1 N3 91.08(6) . 2_556 ?
N1 Zn1 N3 88.91(6) 2_556 2_556 ?
F1 Zn1 N3 90.33(9) . . ?
F4 Zn1 N3 89.67(9) . . ?
N1 Zn1 N3 88.91(6) . . ?
N1 Zn1 N3 91.09(6) 2_556 . ?
N3 Zn1 N3 179.34(18) 2_556 . ?
F2 Si1 F2 178.7(2) 2_556 . ?
F2 Si1 F3 90.75(9) 2_556 2_556 ?
F2 Si1 F3 89.26(9) . 2_556 ?
F2 Si1 F3 89.25(9) 2_556 . ?
F2 Si1 F3 90.75(9) . . ?
F3 Si1 F3 179.8(2) 2_556 . ?
F2 Si1 F1 89.37(11) 2_556 . ?
F2 Si1 F1 89.37(11) . . ?
F3 Si1 F1 90.12(11) 2_556 . ?
F3 Si1 F1 90.12(11) . . ?
F2 Si1 F4 90.63(11) 2_556 1_565 ?
F2 Si1 F4 90.63(11) . 1_565 ?
F3 Si1 F4 89.88(11) 2_556 1_565 ?
F3 Si1 F4 89.88(11) . 1_565 ?
F1 Si1 F4 179.998(1) . 1_565 ?
Si1 F1 Zn1 180.0 . . ?
Si1 F4 Zn1 180.0 1_545 . ?
C1 N1 C5 118.3(2) . . ?
C1 N1 Zn1 121.01(19) . . ?
C5 N1 Zn1 120.66(19) . . ?
N1 C1 C2 123.0(2) . . ?
N1 C1 H1 118.5 . . ?
C2 C1 H1 118.5 . . ?
C1 C2 C3 118.8(2) . . ?
C1 C2 H2 120.6 . . ?
C3 C2 H2 120.6 . . ?
C4 C3 C2 119.2(2) . . ?
C4 C3 C6 122.3(3) . . ?
C2 C3 C6 118.4(3) . . ?
C3 C4 C5 118.6(3) . . ?
C3 C4 H4 120.7 . . ?
C5 C4 H4 120.7 . . ?
N1 C5 C4 122.1(3) . . ?
N1 C5 H5 119.0 . . ?
C4 C5 H5 119.0 . . ?
O1 C6 O2 124.0(2) . . ?
O1 C6 C3 123.9(2) . . ?
O2 C6 C3 112.1(2) . . ?
C6 O2 C7 115.97(19) . . ?
O2 C7 C8 113.2(2) . . ?
O2 C7 C10 111.1(2) . . ?
C8 C7 C10 103.0(2) . . ?
O2 C7 H7 109.8 . . ?
C8 C7 H7 109.8 . . ?
C10 C7 H7 109.8 . . ?
O3 C8 C7 111.0(3) . . ?
O3 C8 C9 111.5(2) . . ?
C7 C8 C9 103.1(3) . . ?
O3 C8 H8 110.4 . . ?
C7 C8 H8 110.4 . . ?
C9 C8 H8 110.4 . . ?
O5 C9 N2 127.2(3) . . ?
O5 C9 C8 126.6(3) . . ?
N2 C9 C8 106.2(3) . . ?
C9 N2 C10 113.2(2) . . ?
C9 N2 C17 123.6(3) . . ?
C10 N2 C17 123.2(3) . . ?
O6 C10 N2 126.6(2) . . ?
O6 C10 C7 127.7(3) . . ?
N2 C10 C7 105.6(2) . . ?
C11 O3 C8 116.2(2) . . ?
O4 C11 O3 124.6(3) . . ?
O4 C11 C12 125.2(3) . 3 ?
O3 C11 C12 110.2(3) . 3 ?
C16 C12 C13 119.3(2) . . ?
C16 C12 C11 119.2(3) . 3_445 ?
C13 C12 C11 121.5(3) . 3_445 ?
C14 C13 C12 118.4(3) . . ?
C14 C13 H13 120.8 . . ?
C12 C13 H13 120.8 . . ?
N3 C14 C13 122.9(3) . . ?
N3 C14 H14 118.6 . . ?
C13 C14 H14 118.6 . . ?
C15 N3 C14 118.4(2) . . ?
C15 N3 Zn1 123.1(2) . . ?
C14 N3 Zn1 118.4(2) . . ?
N3 C15 C16 121.2(3) . . ?
N3 C15 H15 119.4 . . ?
C16 C15 H15 119.4 . . ?
C12 C16 C15 119.8(3) . . ?
C12 C16 H16 120.1 . . ?
C15 C16 H16 120.1 . . ?
C22 C17 C18 121.5(3) . . ?
C22 C17 N2 119.5(2) . . ?
C18 C17 N2 119.0(2) . . ?
C17 C18 C19 118.8(3) . . ?
C17 C18 H18 120.6 . . ?
C19 C18 H18 120.6 . . ?
C20 C19 C18 120.1(3) . . ?
C20 C19 H19 119.9 . . ?
C18 C19 H19 119.9 . . ?
C21 C20 C19 120.3(3) . . ?
C21 C20 H20 119.8 . . ?
C19 C20 H20 119.8 . . ?
C20 C21 C22 120.5(3) . . ?
C20 C21 H21 119.7 . . ?
C22 C21 H21 119.7 . . ?
C17 C22 C21 118.6(3) . . ?
C17 C22 H22 120.7 . . ?
C21 C22 H22 120.7 . . ?
O7 C24 C23 106.6(3) . . ?
O7 C24 H24A 110.4 . . ?
C23 C24 H24A 110.4 . . ?
O7 C24 H24B 110.4 . . ?
C23 C24 H24B 110.4 . . ?
H24A C24 H24B 108.6 . . ?
C25 C25 Cl1 117.1(5) 2_657 . ?
C25 C25 H25A 108.0 2_657 . ?
Cl1 C25 H25A 108.0 . . ?
C25 C25 H25B 108.0 2_657 . ?
Cl1 C25 H25B 108.0 . . ?
H25A C25 H25B 107.3 . . ?

loop_
_geom_bond_atom_site_label_1
_geom_bond_atom_site_label_2
_geom_bond_distance
_geom_bond_site_symmetry_2
_geom_bond_publ_flag
Zn1 F1 2.055(3) . ?
Zn1 F4 2.114(3) . ?
Zn1 N1 2.1349(17) . ?
Zn1 N1 2.1349(17) 2_556 ?
Zn1 N3 2.1613(16) 2_556 ?
Zn1 N3 2.1613(16) . ?
Si1 F2 1.6509(13) 2_556 ?
Si1 F2 1.6509(13) . ?
Si1 F3 1.6669(14) 2_556 ?
Si1 F3 1.6669(14) . ?
Si1 F1 1.708(3) . ?
Si1 F4 1.723(3) 1_565 ?
F4 Si1 1.723(3) 1_545 ?
N1 C1 1.343(4) . ?
N1 C5 1.349(4) . ?
C1 C2 1.374(4) . ?
C1 H1 0.9500 . ?
C2 C3 1.391(4) . ?
C2 H2 0.9500 . ?
C3 C4 1.385(4) . ?
C3 C6 1.488(3) . ?
C4 C5 1.397(4) . ?
C4 H4 0.9500 . ?
C5 H5 0.9500 . ?
C6 O1 1.200(3) . ?
C6 O2 1.353(3) . ?
O2 C7 1.434(3) . ?
C7 C8 1.505(5) . ?
C7 C10 1.531(3) . ?
C7 H7 1.0000 . ?
C8 O3 1.424(3) . ?
C8 C9 1.531(3) . ?
C8 H8 1.0000 . ?
C9 O5 1.191(4) . ?
C9 N2 1.383(4) . ?
N2 C10 1.397(4) . ?
N2 C17 1.438(3) . ?
C10 O6 1.195(4) . ?
O3 C11 1.357(4) . ?
C11 O4 1.197(4) . ?
C11 C12 1.508(3) 3 ?
C12 C16 1.367(4) . ?
C12 C13 1.383(4) . ?
C12 C11 1.508(3) 3_445 ?
C13 C14 1.377(4) . ?
C13 H13 0.9500 . ?
C14 N3 1.350(4) . ?
C14 H14 0.9500 . ?
N3 C15 1.343(4) . ?
C15 C16 1.392(4) . ?
C15 H15 0.9500 . ?
C16 H16 0.9500 . ?
C17 C22 1.384(4) . ?
C17 C18 1.385(4) . ?
C18 C19 1.396(4) . ?
C18 H18 0.9500 . ?
C19 C20 1.378(4) . ?
C19 H19 0.9500 . ?
C20 C21 1.378(5) . ?
C20 H20 0.9500 . ?
C21 C22 1.393(4) . ?
C21 H21 0.9500 . ?
C22 H22 0.9500 . ?
C23 C24 1.474(5) . ?
C23 H23A 0.9800 . ?
C23 H23B 0.9800 . ?
C23 H23C 0.9800 . ?
C24 O7 1.417(5) . ?
C24 H24A 0.9900 . ?
C24 H24B 0.9900 . ?
O7 H7A 0.8400 . ?
Cl1 C25 1.856(9) . ?
C25 C25 1.400(17) 2_657 ?
C25 H25A 0.9900 . ?
C25 H25B 0.9900 . ?
